data_4323472
loop_
_publ_author_name
'Douglas D. Wick'
'William D. Jones'

_publ_contact_author
;
William D. Jones
Department of Chemistry
University of Rochester
Rochester, NY  14627
;
_publ_contact_author_email ' jones@chem.rochester.edu '
_publ_contact_author_fax ' 716-473-6889 '
_publ_contact_author_phone ' 716-275-5493'
_publ_section_title
;
 Synthesis and Characterization of
 (Tris(3,5-dimethylpyrazolyl)borato)rhodium Alkyl and Vinyl Chloride
 Complexes
;
_journal_name_full 'Inorganic Chemistry'
_journal_page_first 2723
_journal_page_last 2729
_journal_paper_doi 10.1021/ic961337y
_journal_volume 36
_journal_year 1997
_chemical_formula_sum 'C18 H31 B Cl2 N6 P Rh'
_chemical_formula_weight 547.08
_chemical_name_systematic
; 
 ? 
;
_space_group_IT_number 14
_symmetry_cell_setting monoclinic
_symmetry_space_group_name_Hall '-P 2yn'
_symmetry_space_group_name_H-M 'P 1 21/n 1'
_atom_sites_solution_hydrogens geom
_atom_sites_solution_primary direct
_atom_sites_solution_secondary difmap
_audit_creation_method SHELXL
_cell_angle_alpha 90.00
_cell_angle_beta 111.6360(10)
_cell_angle_gamma 90.00
_cell_formula_units_Z 4
_cell_length_a 10.9384(6)
_cell_length_b 17.3111(9)
_cell_length_c 13.5132(7)
_cell_measurement_reflns_used 7097
_cell_measurement_temperature 223
_cell_measurement_theta_max 46.5
_cell_measurement_theta_min 4
_cell_volume 2378.5(2)
_computing_cell_refinement 'Siemens XSCANS'
_computing_data_collection 'Siemens XSCANS'
_computing_data_reduction 'Siemens SHELXTL'
_computing_molecular_graphics 'Siemens SHELXTL'
_computing_publication_material 'Siemens SHELXTL'
_computing_structure_refinement 'SHELXL-93 (Sheldrick, 1993)'
_computing_structure_solution 'SHELXS-86 (Sheldrick, 1990)'
_diffrn_ambient_temperature 223
_diffrn_measurement_device 'Siemens P4'
_diffrn_measurement_method '\w scans'
_diffrn_radiation_monochromator graphite
_diffrn_radiation_source 'fine-focus sealed tube'
_diffrn_radiation_type MoK\a
_diffrn_radiation_wavelength 0.71073
_diffrn_reflns_av_R_equivalents 0.0212
_diffrn_reflns_av_sigmaI/netI 0.0270
_diffrn_reflns_limit_h_max 7
_diffrn_reflns_limit_h_min -12
_diffrn_reflns_limit_k_max 19
_diffrn_reflns_limit_k_min -18
_diffrn_reflns_limit_l_max 15
_diffrn_reflns_limit_l_min -12
_diffrn_reflns_number 9264
_diffrn_reflns_theta_max 23.26
_diffrn_reflns_theta_min 2.00
_exptl_absorpt_coefficient_mu 1.027
_exptl_absorpt_correction_T_max .93
_exptl_absorpt_correction_T_min .78
_exptl_absorpt_correction_type empirical
_exptl_crystal_colour orange
_exptl_crystal_density_diffrn 1.528
_exptl_crystal_description prism
_exptl_crystal_F_000 1120
_exptl_crystal_size_max .26
_exptl_crystal_size_mid .22
_exptl_crystal_size_min .22
_refine_diff_density_max 0.270
_refine_diff_density_min -0.377
_refine_diff_density_rms 0.062
_refine_ls_extinction_method none
_refine_ls_goodness_of_fit_all 1.021
_refine_ls_goodness_of_fit_obs 1.041
_refine_ls_matrix_type full
_refine_ls_number_parameters 271
_refine_ls_number_reflns 3398
_refine_ls_number_restraints 0
_refine_ls_restrained_S_all 1.021
_refine_ls_restrained_S_obs 1.041
_refine_ls_R_factor_all 0.0301
_refine_ls_R_factor_obs 0.0238
_refine_ls_shift/esd_max -0.045
_refine_ls_shift/esd_mean 0.001
_refine_ls_structure_factor_coef Fsqd
_refine_ls_weighting_details 'w=1/[\s^2^(Fo^2^)+(0.0276P)^2^+1.5986P] where P=(Fo^2^+2Fc^2^)/3'
_refine_ls_weighting_scheme calc
_refine_ls_wR_factor_all 0.0581
_refine_ls_wR_factor_obs 0.0553
_reflns_number_observed 2990
_reflns_number_total 3398
_reflns_observed_criterion >2sigma(I)
_cod_data_source_file ic961337y_3.cif
_cod_data_source_block RhTp'(Cl)2(PMe3)
_cod_depositor_comments
;
The following automatic conversions were performed:

'_refine_ls_weighting_scheme' value 'calc
w=1/[\s^2^(Fo^2^)+(0.0276P)^2^+1.5986P] where P=(Fo^2^+2Fc^2^)/3' was
changed to 'calc'. New tag '_refine_ls_weighting_details' was
created. The value of the new tag was set to
'w=1/[\s^2^(Fo^2^)+(0.0276P)^2^+1.5986P] where P=(Fo^2^+2Fc^2^)/3'.

Automatic conversion script
Id: cif_fix_values 3143 2015-03-26 13:38:13Z robertas 
;
_cod_database_code 4323472

loop_
_symmetry_equiv_pos_as_xyz
'x, y, z'
'-x+1/2, y+1/2, -z+1/2'
'-x, -y, -z'
'x-1/2, -y-1/2, z-1/2'

loop_
_atom_site_aniso_label
_atom_site_aniso_U_11
_atom_site_aniso_U_22
_atom_site_aniso_U_33
_atom_site_aniso_U_23
_atom_site_aniso_U_13
_atom_site_aniso_U_12
Rh1 0.02531(13) 0.02317(13) 0.02371(13) 0.00055(9) 0.01178(9) 0.00051(9)
Cl1 0.0496(5) 0.0306(4) 0.0415(4) -0.0029(3) 0.0191(4) 0.0103(3)
Cl2 0.0424(4) 0.0446(4) 0.0309(4) 0.0026(3) 0.0208(3) -0.0046(3)
N1 0.0329(13) 0.0255(13) 0.0277(12) 0.0012(10) 0.0119(10) -0.0001(10)
N2 0.0325(13) 0.0267(13) 0.0354(13) 0.0026(10) 0.0158(11) 0.0081(11)
N3 0.0259(12) 0.0242(12) 0.0268(12) 0.0023(10) 0.0106(10) 0.0017(10)
N4 0.0244(12) 0.0290(13) 0.0286(13) -0.0016(10) 0.0135(10) -0.0013(10)
N5 0.0312(13) 0.0267(12) 0.0263(13) 0.0024(10) 0.0114(11) -0.0004(10)
N6 0.0262(13) 0.0322(13) 0.0297(13) 0.0047(10) 0.0093(10) 0.0013(10)
C1 0.069(2) 0.036(2) 0.056(2) 0.006(2) 0.027(2) -0.012(2)
C2 0.047(2) 0.029(2) 0.026(2) 0.0001(13) 0.0083(13) -0.0045(14)
C3 0.062(2) 0.021(2) 0.038(2) -0.0001(14) 0.012(2) 0.004(2)
C4 0.048(2) 0.031(2) 0.036(2) 0.0021(14) 0.0107(15) 0.012(2)
C5 0.067(3) 0.049(2) 0.083(3) 0.000(2) 0.038(2) 0.026(2)
C6 0.039(2) 0.034(2) 0.035(2) 0.0072(14) 0.0128(14) 0.0069(14)
C7 0.034(2) 0.0226(14) 0.0266(15) -0.0002(12) 0.0085(12) -0.0037(12)
C8 0.040(2) 0.032(2) 0.027(2) 0.0050(13) 0.0138(13) -0.0047(14)
C9 0.035(2) 0.030(2) 0.028(2) -0.0043(13) 0.0168(13) -0.0089(13)
C10 0.049(2) 0.047(2) 0.045(2) -0.003(2) 0.033(2) -0.004(2)
C11 0.060(2) 0.044(2) 0.030(2) -0.0105(15) 0.015(2) -0.006(2)
C12 0.043(2) 0.028(2) 0.026(2) 0.0032(13) 0.0076(13) -0.0058(13)
C13 0.038(2) 0.040(2) 0.032(2) 0.0008(14) 0.0002(14) -0.0110(15)
C14 0.027(2) 0.041(2) 0.037(2) 0.0089(15) 0.0052(14) -0.0026(14)
C15 0.027(2) 0.075(3) 0.061(2) 0.007(2) 0.009(2) 0.004(2)
C16 0.047(2) 0.078(3) 0.052(2) 0.013(2) 0.005(2) -0.029(2)
C17 0.029(2) 0.073(2) 0.064(2) -0.001(2) 0.019(2) 0.010(2)
C18 0.037(2) 0.044(2) 0.035(2) -0.0089(15) 0.0080(14) -0.0067(15)
B1 0.026(2) 0.032(2) 0.036(2) 0.005(2) 0.0155(14) 0.0062(14)
P1 0.0260(4) 0.0378(4) 0.0322(4) 0.0010(3) 0.0113(3) -0.0031(3)

loop_
_atom_site_label
_atom_site_type_symbol
_atom_site_fract_x
_atom_site_fract_y
_atom_site_fract_z
_atom_site_U_iso_or_equiv
_atom_site_thermal_displace_type
_atom_site_occupancy
_atom_site_calc_flag
_atom_site_refinement_flags
_atom_site_disorder_group
Rh1 Rh 0.14737(2) 0.157884(12) 0.34905(2) 0.02328(8) Uani 1 d . .
Cl1 Cl 0.21726(8) 0.03510(4) 0.32605(6) 0.0399(2) Uani 1 d . .
Cl2 Cl 0.19773(7) 0.19449(4) 0.20086(6) 0.0373(2) Uani 1 d . .
N1 N 0.0693(2) 0.27094(12) 0.3559(2) 0.0285(5) Uani 1 d . .
N2 N -0.0384(2) 0.27186(13) 0.3859(2) 0.0306(5) Uani 1 d . .
N3 N 0.1002(2) 0.11704(12) 0.4758(2) 0.0254(5) Uani 1 d . .
N4 N -0.0108(2) 0.14832(12) 0.4845(2) 0.0263(5) Uani 1 d . .
N5 N -0.0502(2) 0.12526(13) 0.2534(2) 0.0278(5) Uani 1 d . .
N6 N -0.1456(2) 0.15293(13) 0.2876(2) 0.0296(5) Uani 1 d . .
C1 C 0.1867(4) 0.3742(2) 0.2902(3) 0.0527(9) Uani 1 d . .
H1A H 0.2269(17) 0.3311(2) 0.2691(17) 0.079 Uiso 1 calc R .
H1B H 0.2531(13) 0.4039(11) 0.3431(7) 0.079 Uiso 1 calc R .
H1C H 0.1425(5) 0.4060(11) 0.2293(11) 0.079 Uiso 1 calc R .
C2 C 0.0895(3) 0.3452(2) 0.3353(2) 0.0355(7) Uani 1 d . .
C3 C -0.0017(3) 0.3919(2) 0.3546(2) 0.0424(8) Uani 1 d . .
H3A H -0.0074(3) 0.4454(2) 0.3479(2) 0.051 Uiso 1 calc R .
C4 C -0.0820(3) 0.3452(2) 0.3855(2) 0.0399(8) Uani 1 d . .
C5 C -0.1989(4) 0.3647(2) 0.4127(3) 0.0629(11) Uani 1 d . .
H5A H -0.1863(12) 0.3451(13) 0.4823(9) 0.094 Uiso 1 calc R .
H5B H -0.2762(5) 0.3419(13) 0.3613(12) 0.094 Uiso 1 calc R .
H5C H -0.2093(16) 0.4198(2) 0.4122(21) 0.094 Uiso 1 calc R .
C6 C 0.2695(3) 0.0187(2) 0.5825(2) 0.0362(7) Uani 1 d . .
H6A H 0.2796(11) 0.0047(9) 0.5172(3) 0.054 Uiso 1 calc R .
H6B H 0.2593(9) -0.0272(5) 0.6186(14) 0.054 Uiso 1 calc R .
H6C H 0.3459(4) 0.0464(4) 0.6271(13) 0.054 Uiso 1 calc R .
C7 C 0.1510(3) 0.0684(2) 0.5587(2) 0.0283(6) Uani 1 d . .
C8 C 0.0751(3) 0.0711(2) 0.6216(2) 0.0326(7) Uani 1 d . .
H8A H 0.0898(3) 0.0438(2) 0.6842(2) 0.039 Uiso 1 calc R .
C9 C -0.0255(3) 0.1219(2) 0.5737(2) 0.0295(6) Uani 1 d . .
C10 C -0.1320(3) 0.1486(2) 0.6094(3) 0.0427(8) Uani 1 d . .
H10A H -0.1269(13) 0.2037(2) 0.6185(17) 0.064 Uiso 1 calc R .
H10B H -0.1218(13) 0.1244(10) 0.6759(9) 0.064 Uiso 1 calc R .
H10C H -0.2160(3) 0.1350(11) 0.5570(8) 0.064 Uiso 1 calc R .
C11 C -0.0421(3) 0.0464(2) 0.1007(2) 0.0455(8) Uani 1 d . .
H11A H 0.0302(13) 0.0776(6) 0.1000(14) 0.068 Uiso 1 calc R .
H11B H -0.1022(6) 0.0383(11) 0.0290(5) 0.068 Uiso 1 calc R .
H11C H -0.0096(18) -0.0025(6) 0.1333(10) 0.068 Uiso 1 calc R .
C12 C -0.1116(3) 0.0866(2) 0.1625(2) 0.0336(7) Uani 1 d . .
C13 C -0.2471(3) 0.0914(2) 0.1374(2) 0.0403(8) Uani 1 d . .
H13A H -0.3123(3) 0.0701(2) 0.0780(2) 0.048 Uiso 1 calc R .
C14 C -0.2661(3) 0.1332(2) 0.2162(2) 0.0369(7) Uani 1 d . .
C15 C -0.3914(3) 0.1589(2) 0.2264(3) 0.0564(10) Uani 1 d . .
H15A H -0.3898(11) 0.1459(13) 0.2959(7) 0.085 Uiso 1 calc R .
H15B H -0.4644(4) 0.1335(11) 0.1733(13) 0.085 Uiso 1 calc R .
H15C H -0.4005(12) 0.2138(3) 0.2164(20) 0.085 Uiso 1 calc R .
C16 C 0.4380(3) 0.2706(2) 0.4255(3) 0.0628(11) Uani 1 d . .
H16A H 0.3965(17) 0.3180(2) 0.4325(20) 0.094 Uiso 1 calc R .
H16B H 0.4326(23) 0.2649(8) 0.3533(8) 0.094 Uiso 1 calc R .
H16C H 0.5286(7) 0.2714(10) 0.4724(14) 0.094 Uiso 1 calc R .
C17 C 0.4801(3) 0.1171(2) 0.4804(3) 0.0551(9) Uani 1 d . .
H17A H 0.4872(17) 0.1045(10) 0.4136(4) 0.083 Uiso 1 calc R .
H17B H 0.4563(12) 0.0718(5) 0.5100(18) 0.083 Uiso 1 calc R .
H17C H 0.5630(6) 0.1363(6) 0.5287(16) 0.083 Uiso 1 calc R .
C18 C 0.3600(3) 0.2178(2) 0.5896(2) 0.0401(8) Uani 1 d . .
H18A H 0.2964(14) 0.2578(8) 0.5825(3) 0.060 Uiso 1 calc R .
H18B H 0.4462(6) 0.2365(11) 0.6316(6) 0.060 Uiso 1 calc R .
H18C H 0.3397(20) 0.1738(3) 0.6240(7) 0.060 Uiso 1 calc R .
B1 B -0.1052(3) 0.1967(2) 0.3942(3) 0.0303(7) Uani 1 d . .
H99A H -0.1840(3) 0.2081(2) 0.4098(3) 0.036 Uiso 1 calc R .
P1 P 0.35545(7) 0.19040(5) 0.45980(6) 0.0319(2) Uani 1 d . .

loop_
_atom_type_symbol
_atom_type_description
_atom_type_scat_dispersion_real
_atom_type_scat_dispersion_imag
_atom_type_scat_source
C C 0.0033 0.0016 'International Tables Vol C Tables 4.2.6.8 and 6.1.1.4'
H H 0.0000 0.0000 'International Tables Vol C Tables 4.2.6.8 and 6.1.1.4'
B B 0.0013 0.0007 'International Tables Vol C Tables 4.2.6.8 and 6.1.1.4'
N N 0.0061 0.0033 'International Tables Vol C Tables 4.2.6.8 and 6.1.1.4'
P P 0.1023 0.0942 'International Tables Vol C Tables 4.2.6.8 and 6.1.1.4'
Cl Cl 0.1484 0.1585 'International Tables Vol C Tables 4.2.6.8 and 6.1.1.4'
Rh Rh -1.1178 0.9187 'International Tables Vol C Tables 4.2.6.8 and 6.1.1.4'

loop_
_geom_angle_atom_site_label_1
_geom_angle_atom_site_label_2
_geom_angle_atom_site_label_3
_geom_angle
_geom_angle_site_symmetry_1
_geom_angle_site_symmetry_3
_geom_angle_publ_flag
N3 Rh1 N5 84.62(8) . . ?
N3 Rh1 N1 92.92(8) . . ?
N5 Rh1 N1 86.43(8) . . ?
N3 Rh1 P1 91.95(6) . . ?
N5 Rh1 P1 176.56(6) . . ?
N1 Rh1 P1 93.62(6) . . ?
N3 Rh1 Cl1 89.60(6) . . ?
N5 Rh1 Cl1 89.23(6) . . ?
N1 Rh1 Cl1 174.76(6) . . ?
P1 Rh1 Cl1 90.89(3) . . ?
N3 Rh1 Cl2 175.70(6) . . ?
N5 Rh1 Cl2 93.33(6) . . ?
N1 Rh1 Cl2 90.72(6) . . ?
P1 Rh1 Cl2 90.10(3) . . ?
Cl1 Rh1 Cl2 86.59(3) . . ?
C2 N1 N2 105.8(2) . . ?
C2 N1 Rh1 139.4(2) . . ?
N2 N1 Rh1 114.7(2) . . ?
C4 N2 N1 110.3(2) . . ?
C4 N2 B1 128.7(2) . . ?
N1 N2 B1 119.9(2) . . ?
C7 N3 N4 106.4(2) . . ?
C7 N3 Rh1 138.0(2) . . ?
N4 N3 Rh1 115.5(2) . . ?
C9 N4 N3 110.0(2) . . ?
C9 N4 B1 129.1(2) . . ?
N3 N4 B1 120.5(2) . . ?
C12 N5 N6 107.2(2) . . ?
C12 N5 Rh1 137.4(2) . . ?
N6 N5 Rh1 115.3(2) . . ?
C14 N6 N5 109.4(2) . . ?
C14 N6 B1 131.0(2) . . ?
N5 N6 B1 119.6(2) . . ?
N1 C2 C3 109.5(3) . . ?
N1 C2 C1 126.8(3) . . ?
C3 C2 C1 123.5(3) . . ?
C4 C3 C2 107.5(3) . . ?
N2 C4 C3 106.8(3) . . ?
N2 C4 C5 122.9(3) . . ?
C3 C4 C5 130.2(3) . . ?
N3 C7 C8 109.3(2) . . ?
N3 C7 C6 126.9(2) . . ?
C8 C7 C6 123.8(2) . . ?
C9 C8 C7 106.8(2) . . ?
N4 C9 C8 107.4(2) . . ?
N4 C9 C10 123.2(3) . . ?
C8 C9 C10 129.3(3) . . ?
N5 C12 C13 108.7(3) . . ?
N5 C12 C11 124.0(3) . . ?
C13 C12 C11 127.3(3) . . ?
C14 C13 C12 107.1(3) . . ?
N6 C14 C13 107.5(3) . . ?
N6 C14 C15 122.8(3) . . ?
C13 C14 C15 129.6(3) . . ?
N2 B1 N4 109.1(2) . . ?
N2 B1 N6 109.4(2) . . ?
N4 B1 N6 110.8(2) . . ?
C18 P1 C17 106.7(2) . . ?
C18 P1 C16 102.2(2) . . ?
C17 P1 C16 99.1(2) . . ?
C18 P1 Rh1 111.47(10) . . ?
C17 P1 Rh1 116.15(13) . . ?
C16 P1 Rh1 119.47(12) . . ?

loop_
_geom_bond_atom_site_label_1
_geom_bond_atom_site_label_2
_geom_bond_distance
_geom_bond_site_symmetry_2
_geom_bond_publ_flag
Rh1 N3 2.087(2) . ?
Rh1 N5 2.145(2) . ?
Rh1 N1 2.151(2) . ?
Rh1 P1 2.2859(8) . ?
Rh1 Cl1 2.3182(7) . ?
Rh1 Cl2 2.3512(7) . ?
N1 C2 1.350(4) . ?
N1 N2 1.380(3) . ?
N2 C4 1.356(4) . ?
N2 B1 1.517(4) . ?
N3 C7 1.347(3) . ?
N3 N4 1.373(3) . ?
N4 C9 1.352(3) . ?
N4 B1 1.525(4) . ?
N5 C12 1.341(4) . ?
N5 N6 1.374(3) . ?
N6 C14 1.359(4) . ?
N6 B1 1.541(4) . ?
C1 C2 1.493(4) . ?
C2 C3 1.383(4) . ?
C3 C4 1.368(4) . ?
C4 C5 1.494(5) . ?
C6 C7 1.489(4) . ?
C7 C8 1.390(4) . ?
C8 C9 1.371(4) . ?
C9 C10 1.490(4) . ?
C11 C12 1.493(4) . ?
C12 C13 1.396(4) . ?
C13 C14 1.366(4) . ?
C14 C15 1.494(4) . ?
C16 P1 1.807(3) . ?
C17 P1 1.807(3) . ?
C18 P1 1.800(3) . ?
